data_7060817
loop_
_publ_author_name
'Chung, Duy T. M.'
'Tran, Phuong Vy'
'Chau Nguyen, Khiem'
'Wang, Pengzhi'
'Lindsey, Jonathan S.'

_publ_section_title
;
 Synthesis of model bacteriochlorophylls containing substituents of native
 rings A, C and E
;
_journal_issue 30
_journal_name_full 'New Journal of Chemistry'
_journal_page_first 13302
_journal_page_last 13316
_journal_paper_doi 10.1039/D1NJ02469H
_journal_volume 45
_journal_year 2021
_chemical_formula_moiety '(C22 H29 Br N2 O7 S), 0.5(H2 O)'
_chemical_formula_sum 'C22 H30 Br N2 O7.5 S'
_chemical_formula_weight 554.45
_chemical_name_common DC-005
_space_group_crystal_system monoclinic
_space_group_IT_number 15
_space_group_name_Hall '-C 2yc'
_space_group_name_H-M_alt 'C 1 2/c 1'
_atom_sites_solution_hydrogens mixed
_atom_sites_solution_primary dual
_atom_sites_solution_secondary difmap
_audit_update_record
;
2021-05-13 deposited with the CCDC.	2021-06-29 downloaded from the CCDC.
;
_cell_angle_alpha 90
_cell_angle_beta 123.6400(10)
_cell_angle_gamma 90
_cell_formula_units_Z 8
_cell_length_a 36.3995(13)
_cell_length_b 6.3576(2)
_cell_length_c 25.0600(9)
_cell_measurement_reflns_used 9824
_cell_measurement_temperature 100.(2)
_cell_measurement_theta_max 79.1267
_cell_measurement_theta_min 2.9164
_cell_volume 4828.1(3)
_computing_cell_refinement 'SAINT V8.40A (Bruker AXS Inc., 2018)'
_computing_data_collection 'Bruker Instrument Service, BIS, v.6.2.10 (Bruker AXS Inc., 2018)'
_computing_data_reduction 'SAINT V8.40A (Bruker AXS Inc., 2018)'
_computing_molecular_graphics 'shelXle (C.B. Huebschle, 2019)'
_computing_structure_refinement 'SHELXL-2018/3 (Sheldrick, 2015)'
_computing_structure_solution 'XT, VERSION 2014/5 (Sheldrick, 2015)'
_diffrn_ambient_temperature 100.(2)
_diffrn_detector_area_resol_mean 7.3910
_diffrn_measured_fraction_theta_full 0.984
_diffrn_measured_fraction_theta_max 0.984
_diffrn_measurement_device_type 'Bruker D8 VENTURE'
_diffrn_measurement_method 'phi and omega scans'
_diffrn_radiation_monochromator 'multilayer mirror'
_diffrn_radiation_type 'Cu K\a'
_diffrn_radiation_wavelength 1.54178
_diffrn_reflns_av_R_equivalents 0.0246
_diffrn_reflns_av_unetI/netI 0.0139
_diffrn_reflns_limit_h_max 42
_diffrn_reflns_limit_h_min -46
_diffrn_reflns_limit_k_max 7
_diffrn_reflns_limit_k_min -8
_diffrn_reflns_limit_l_max 31
_diffrn_reflns_limit_l_min -30
_diffrn_reflns_number 49434
_diffrn_reflns_theta_full 79.59
_diffrn_reflns_theta_max 79.59
_diffrn_reflns_theta_min 2.92
_diffrn_source 'microfocus sealed tube'
_diffrn_source_type 'Incoatec I\mS 3.0'
_exptl_absorpt_coefficient_mu 3.545
_exptl_absorpt_correction_T_max 0.82
_exptl_absorpt_correction_T_min 0.71
_exptl_absorpt_correction_type multi-scan
_exptl_absorpt_process_details
;
SADABS-2016/2 - Bruker AXS area detector scaling and absorption correction
(Bruker AXS Inc., 2016)
;
_exptl_crystal_colour colourless
_exptl_crystal_density_diffrn 1.526
_exptl_crystal_density_method 'not measured'
_exptl_crystal_description plate
_exptl_crystal_F_000 2296
_exptl_crystal_size_max 0.183
_exptl_crystal_size_mid 0.102
_exptl_crystal_size_min 0.057
_refine_diff_density_max 0.385
_refine_diff_density_min -0.295
_refine_ls_extinction_method none
_refine_ls_goodness_of_fit_ref 1.065
_refine_ls_hydrogen_treatment mixed
_refine_ls_matrix_type full
_refine_ls_number_parameters 313
_refine_ls_number_reflns 5163
_refine_ls_number_restraints 0
_refine_ls_restrained_S_all 1.065
_refine_ls_R_factor_all 0.0234
_refine_ls_R_factor_gt 0.0232
_refine_ls_shift/su_max 0.004
_refine_ls_shift/su_mean 0.000
_refine_ls_structure_factor_coef Fsqd
_refine_ls_weighting_details 'w=1/[\s^2^(Fo^2^)+(0.0306P)^2^+5.7125P] where P=(Fo^2^+2Fc^2^)/3'
_refine_ls_weighting_scheme calc
_refine_ls_wR_factor_gt 0.0609
_refine_ls_wR_factor_ref 0.0610
_reflns_number_gt 5105
_reflns_number_total 5163
_reflns_threshold_expression 'I > 2\s(I)'
_cod_data_source_file d1nj02469h2.cif
_cod_data_source_block rs056
_cod_depositor_comments
;
The following automatic conversions were performed:

data item '_exptl_absorpt_correction_type' value 'Multi-Scan' was
changed to 'multi-scan' in accordance with the
/home/data/users/saulius/crontab/automatic-downloads/rss-feeds/RSC/lib/dictionaries/cif_core.dic
dictionary named 'cif_core.dic' version 2.4.2 last updated on
2011-04-26.

Automatic conversion script
Id: cif_fix_values 7556 2019-12-06 15:28:31Z antanas 

 Adding full bibliography for 7060813--7060817.cif.
;
_cod_original_sg_symbol_H-M 'C 2/c'
_cod_original_formula_sum 'C22 H30 Br N2 O7.50 S'
_cod_database_code 7060817

loop_
_space_group_symop_operation_xyz
'x, y, z'
'-x, y, -z+1/2'
'x+1/2, y+1/2, z'
'-x+1/2, y+1/2, -z+1/2'
'-x, -y, -z'
'x, -y, z-1/2'
'-x+1/2, -y+1/2, -z'
'x+1/2, -y+1/2, z-1/2'

loop_
_atom_site_type_symbol
_atom_site_label
_atom_site_fract_x
_atom_site_fract_y
_atom_site_fract_z
_atom_site_U_iso_or_equiv
_atom_site_adp_type
_atom_site_calc_flag
_atom_site_refinement_flags_adp
_atom_site_refinement_flags_occupancy
_atom_site_refinement_flags_posn
_atom_site_occupancy
_atom_site_disorder_assembly
_atom_site_disorder_group
Br Br1 0.71717(2) 0.93030(2) 0.77913(2) 0.02373(6) Uani d . . . 1 . .
S S1 0.68608(2) 0.90298(5) 0.53858(2) 0.01454(7) Uani d . . . 1 . .
O O1 0.56936(3) 0.50380(17) 0.57477(5) 0.0251(2) Uani d . . . 1 . .
O O2 0.53120(3) 0.73260(16) 0.49995(5) 0.0251(2) Uani d . . . 1 . .
O O3 0.53267(3) 0.76848(16) 0.36156(5) 0.0231(2) Uani d . . . 1 . .
O O4 0.45618(3) 0.95618(16) 0.32087(5) 0.0239(2) Uani d . . . 1 . .
O O5 0.42829(3) 0.61572(16) 0.28691(5) 0.0227(2) Uani d . . . 1 . .
O O6 0.69378(3) 1.12459(15) 0.54196(5) 0.02054(19) Uani d . . . 1 . .
O O7 0.65211(3) 0.80690(16) 0.48024(4) 0.01977(19) Uani d . . . 1 . .
N N2 0.67373(3) 0.85667(17) 0.59297(5) 0.0147(2) Uani d . . . 1 . .
N N3 0.56093(3) 0.60200(17) 0.52722(5) 0.0168(2) Uani d . . . 1 . .
C C1 0.69612(4) 0.9693(2) 0.65073(6) 0.0170(2) Uani d . . . 1 . .
H H1 0.709895 1.102721 0.658014 0.02 Uiso calc U . R 1 . .
C C2 0.69428(4) 0.8515(2) 0.69395(6) 0.0172(2) Uani d . . . 1 . .
C C3 0.67150(4) 0.6581(2) 0.66555(6) 0.0157(2) Uani d . . . 1 . .
C C4 0.65952(4) 0.66187(19) 0.60318(6) 0.0141(2) Uani d . . . 1 . .
C C5 0.63486(4) 0.4984(2) 0.55247(6) 0.0147(2) Uani d . . . 1 . .
H H5A 0.633758 0.368003 0.573126 0.018 Uiso calc U . R 1 . .
H H5B 0.65164 0.466562 0.533049 0.018 Uiso calc U . R 1 . .
C C6 0.58758(4) 0.55842(19) 0.49872(6) 0.0141(2) Uani d . . . 1 . .
H H6 0.588797 0.690505 0.478077 0.017 Uiso calc U . R 1 . .
C C7 0.56333(4) 0.3870(2) 0.44578(6) 0.0172(2) Uani d . . . 1 . .
C C8 0.51503(4) 0.4506(2) 0.39575(6) 0.0184(2) Uani d . . . 1 . .
H H8A 0.502332 0.345631 0.360718 0.022 Uiso calc U . R 1 . .
H H8B 0.498482 0.439438 0.416384 0.022 Uiso calc U . R 1 . .
C C9 0.50644(4) 0.6664(2) 0.36584(6) 0.0177(2) Uani d . . . 1 . .
C C10 0.45914(4) 0.7461(2) 0.33833(6) 0.0189(2) Uani d . . . 1 . .
H H10 0.45334 0.736782 0.372877 0.023 Uiso calc U . R 1 . .
C C11 0.66386(5) 0.4885(2) 0.69984(6) 0.0215(3) Uani d . . . 1 . .
H H11A 0.692143 0.446151 0.738226 0.032 Uiso calc U . R 1 . .
H H11B 0.650075 0.367022 0.671403 0.032 Uiso calc U . R 1 . .
H H11C 0.64438 0.541463 0.712342 0.032 Uiso calc U . R 1 . .
C C12 0.56164(5) 0.1744(2) 0.47344(7) 0.0244(3) Uani d . . . 1 . .
H H12A 0.591747 0.125134 0.50454 0.037 Uiso calc U . R 1 . .
H H12B 0.546131 0.071535 0.438673 0.037 Uiso calc U . R 1 . .
H H12C 0.545946 0.190846 0.494755 0.037 Uiso calc U . R 1 . .
C C13 0.58852(4) 0.3613(2) 0.41321(7) 0.0236(3) Uani d . . . 1 . .
H H13A 0.593601 0.50005 0.401375 0.035 Uiso calc U . R 1 . .
H H13B 0.571099 0.274901 0.374605 0.035 Uiso calc U . R 1 . .
H H13C 0.616933 0.292768 0.442881 0.035 Uiso calc U . R 1 . .
C C14 0.73613(4) 0.7716(2) 0.56799(6) 0.0152(2) Uani d . . . 1 . .
C C15 0.73567(5) 0.5723(2) 0.54470(7) 0.0187(3) Uani d . . . 1 . .
H H15 0.708696 0.508674 0.512394 0.022 Uiso calc U . R 1 . .
C C16 0.77560(5) 0.4685(2) 0.56977(7) 0.0216(3) Uani d . . . 1 . .
H H16 0.775728 0.332449 0.554203 0.026 Uiso calc U . R 1 . .
C C17 0.81535(5) 0.5592(2) 0.61712(7) 0.0226(3) Uani d . . . 1 . .
C C18 0.81477(4) 0.7596(2) 0.63931(6) 0.0227(3) Uani d . . . 1 . .
H H18 0.841762 0.823392 0.671504 0.027 Uiso calc U . R 1 . .
C C19 0.77543(4) 0.8674(2) 0.61516(6) 0.0187(2) Uani d . . . 1 . .
H H19 0.775302 1.003922 0.630495 0.022 Uiso calc U . R 1 . .
C C20 0.85821(5) 0.4430(3) 0.64445(8) 0.0351(4) Uani d . . . 1 . .
H H20A 0.852118 0.294645 0.631922 0.053 Uiso calc U . R 1 . .
H H20B 0.875737 0.453918 0.691296 0.053 Uiso calc U . R 1 . .
H H20C 0.874672 0.504827 0.627912 0.053 Uiso calc U . R 1 . .
C C21 0.42259(5) 1.0655(2) 0.32305(8) 0.0304(3) Uani d . . . 1 . .
H H21A 0.394309 0.992883 0.29576 0.046 Uiso calc U . R 1 . .
H H21B 0.420082 1.209771 0.307599 0.046 Uiso calc U . R 1 . .
H H21C 0.430407 1.068571 0.367278 0.046 Uiso calc U . R 1 . .
C C22 0.43634(5) 0.5932(3) 0.23735(7) 0.0303(3) Uani d . . . 1 . .
H H22A 0.410948 0.524654 0.20007 0.045 Uiso calc U . R 1 . .
H H22B 0.462794 0.507335 0.253113 0.045 Uiso calc U . R 1 . .
H H22C 0.440765 0.732384 0.224957 0.045 Uiso calc U . R 1 . .
O O1S 0.5 1.1315(3) 0.25 0.0480(5) Uani d T P S 1 . .
H H1S 0.4952(11) 1.029(5) 0.2742(15) 0.091(10) Uiso d . . . 1 . .

loop_
_atom_site_aniso_label
_atom_site_aniso_U_11
_atom_site_aniso_U_22
_atom_site_aniso_U_33
_atom_site_aniso_U_12
_atom_site_aniso_U_13
_atom_site_aniso_U_23
Br1 0.02726(9) 0.02492(9) 0.01661(8) 0.00133(5) 0.01065(6) -0.00490(5)
S1 0.01420(13) 0.01438(15) 0.01700(14) 0.00123(10) 0.00988(12) 0.00271(10)
O1 0.0242(5) 0.0325(6) 0.0239(5) 0.0003(4) 0.0167(4) 0.0042(4)
O2 0.0231(5) 0.0229(5) 0.0339(5) 0.0074(4) 0.0186(4) 0.0019(4)
O3 0.0211(4) 0.0242(5) 0.0237(5) 0.0000(4) 0.0121(4) 0.0023(4)
O4 0.0235(5) 0.0181(5) 0.0283(5) 0.0035(4) 0.0134(4) 0.0038(4)
O5 0.0171(4) 0.0251(5) 0.0239(5) -0.0014(4) 0.0102(4) -0.0046(4)
O6 0.0221(4) 0.0150(4) 0.0286(5) 0.0026(4) 0.0165(4) 0.0049(4)
O7 0.0166(4) 0.0257(5) 0.0164(4) -0.0008(4) 0.0088(4) 0.0021(4)
N2 0.0154(5) 0.0139(5) 0.0175(5) -0.0005(4) 0.0107(4) -0.0007(4)
N3 0.0159(5) 0.0164(5) 0.0201(5) -0.0019(4) 0.0113(4) -0.0026(4)
C1 0.0157(5) 0.0158(6) 0.0198(6) -0.0004(5) 0.0101(5) -0.0035(5)
C2 0.0159(5) 0.0192(6) 0.0156(6) 0.0021(5) 0.0082(5) -0.0023(5)
C3 0.0143(5) 0.0164(6) 0.0167(6) 0.0022(5) 0.0088(5) 0.0013(5)
C4 0.0123(5) 0.0133(6) 0.0176(6) 0.0008(4) 0.0088(5) 0.0011(5)
C5 0.0142(5) 0.0140(6) 0.0155(6) 0.0005(4) 0.0079(5) -0.0001(5)
C6 0.0140(5) 0.0133(6) 0.0174(6) 0.0000(4) 0.0101(5) -0.0007(4)
C7 0.0154(6) 0.0155(6) 0.0171(6) 0.0010(5) 0.0069(5) -0.0024(5)
C8 0.0146(6) 0.0171(6) 0.0199(6) -0.0002(5) 0.0073(5) -0.0015(5)
C9 0.0181(6) 0.0194(6) 0.0135(5) 0.0001(5) 0.0075(5) -0.0028(5)
C10 0.0191(6) 0.0176(6) 0.0195(6) 0.0017(5) 0.0103(5) 0.0002(5)
C11 0.0261(7) 0.0209(7) 0.0193(6) 0.0004(5) 0.0137(6) 0.0032(5)
C12 0.0232(6) 0.0137(6) 0.0268(7) -0.0004(5) 0.0079(6) -0.0013(5)
C13 0.0197(6) 0.0297(7) 0.0196(6) 0.0043(5) 0.0098(5) -0.0064(5)
C14 0.0159(5) 0.0161(6) 0.0176(6) 0.0025(4) 0.0118(5) 0.0039(5)
C15 0.0231(6) 0.0174(6) 0.0207(6) -0.0006(5) 0.0152(5) 0.0002(5)
C16 0.0310(7) 0.0177(6) 0.0245(7) 0.0068(5) 0.0208(6) 0.0039(5)
C17 0.0246(7) 0.0300(7) 0.0196(6) 0.0109(6) 0.0162(6) 0.0091(5)
C18 0.0169(6) 0.0315(8) 0.0194(6) 0.0010(5) 0.0098(5) 0.0008(5)
C19 0.0195(6) 0.0190(6) 0.0203(6) 0.0000(5) 0.0126(5) -0.0007(5)
C20 0.0320(8) 0.0487(10) 0.0265(8) 0.0228(7) 0.0173(7) 0.0099(7)
C21 0.0273(7) 0.0228(7) 0.0356(8) 0.0077(6) 0.0140(7) -0.0006(6)
C22 0.0223(7) 0.0426(9) 0.0206(7) 0.0031(6) 0.0084(6) -0.0073(6)
O1S 0.0791(14) 0.0293(9) 0.0521(11) 0 0.0467(11) 0

loop_
_atom_type_symbol
_atom_type_description
_atom_type_scat_dispersion_real
_atom_type_scat_dispersion_imag
_atom_type_scat_source
C C 0.0181 0.0091 'International Tables Vol C Tables 4.2.6.8 and 6.1.1.4'
H H 0.0000 0.0000 'International Tables Vol C Tables 4.2.6.8 and 6.1.1.4'
Br Br -0.6763 1.2805 'International Tables Vol C Tables 4.2.6.8 and 6.1.1.4'
N N 0.0311 0.0180 'International Tables Vol C Tables 4.2.6.8 and 6.1.1.4'
O O 0.0492 0.0322 'International Tables Vol C Tables 4.2.6.8 and 6.1.1.4'
S S 0.3331 0.5567 'International Tables Vol C Tables 4.2.6.8 and 6.1.1.4'

loop_
_geom_angle_atom_site_label_1
_geom_angle_atom_site_label_2
_geom_angle_atom_site_label_3
_geom_angle_site_symmetry_1
_geom_angle_site_symmetry_3
_geom_angle
_geom_angle_publ_flag
O7 S1 O6 . . 120.85(6) ?
O7 S1 N2 . . 106.66(5) ?
O6 S1 N2 . . 104.84(6) ?
O7 S1 C14 . . 109.61(6) ?
O6 S1 C14 . . 108.71(6) ?
N2 S1 C14 . . 104.95(5) ?
C10 O4 C21 . . 111.88(11) ?
C10 O5 C22 . . 114.06(11) ?
C1 N2 C4 . . 108.73(10) ?
C1 N2 S1 . . 118.96(8) ?
C4 N2 S1 . . 125.95(8) ?
O1 N3 O2 . . 123.70(11) ?
O1 N3 C6 . . 119.01(10) ?
O2 N3 C6 . . 117.27(10) ?
C2 C1 N2 . . 106.63(11) ?
C2 C1 H1 . . 126.7 ?
N2 C1 H1 . . 126.7 ?
C1 C2 C3 . . 110.51(11) ?
C1 C2 Br1 . . 125.17(10) ?
C3 C2 Br1 . . 124.31(10) ?
C4 C3 C2 . . 106.41(11) ?
C4 C3 C11 . . 128.61(12) ?
C2 C3 C11 . . 124.97(11) ?
C3 C4 N2 . . 107.67(11) ?
C3 C4 C5 . . 128.24(11) ?
N2 C4 C5 . . 124.07(11) ?
C4 C5 C6 . . 115.25(10) ?
C4 C5 H5A . . 108.5 ?
C6 C5 H5A . . 108.5 ?
C4 C5 H5B . . 108.5 ?
C6 C5 H5B . . 108.5 ?
H5A C5 H5B . . 107.5 ?
N3 C6 C5 . . 109.35(10) ?
N3 C6 C7 . . 108.68(9) ?
C5 C6 C7 . . 113.85(10) ?
N3 C6 H6 . . 108.3 ?
C5 C6 H6 . . 108.3 ?
C7 C6 H6 . . 108.3 ?
C12 C7 C13 . . 109.35(11) ?
C12 C7 C8 . . 106.54(10) ?
C13 C7 C8 . . 110.03(11) ?
C12 C7 C6 . . 112.13(11) ?
C13 C7 C6 . . 107.62(10) ?
C8 C7 C6 . . 111.17(10) ?
C9 C8 C7 . . 118.06(11) ?
C9 C8 H8A . . 107.8 ?
C7 C8 H8A . . 107.8 ?
C9 C8 H8B . . 107.8 ?
C7 C8 H8B . . 107.8 ?
H8A C8 H8B . . 107.1 ?
O3 C9 C8 . . 125.15(12) ?
O3 C9 C10 . . 121.68(12) ?
C8 C9 C10 . . 113.14(11) ?
O4 C10 O5 . . 113.05(11) ?
O4 C10 C9 . . 109.19(11) ?
O5 C10 C9 . . 109.91(10) ?
O4 C10 H10 . . 108.2 ?
O5 C10 H10 . . 108.2 ?
C9 C10 H10 . . 108.2 ?
C3 C11 H11A . . 109.5 ?
C3 C11 H11B . . 109.5 ?
H11A C11 H11B . . 109.5 ?
C3 C11 H11C . . 109.5 ?
H11A C11 H11C . . 109.5 ?
H11B C11 H11C . . 109.5 ?
C7 C12 H12A . . 109.5 ?
C7 C12 H12B . . 109.5 ?
H12A C12 H12B . . 109.5 ?
C7 C12 H12C . . 109.5 ?
H12A C12 H12C . . 109.5 ?
H12B C12 H12C . . 109.5 ?
C7 C13 H13A . . 109.5 ?
C7 C13 H13B . . 109.5 ?
H13A C13 H13B . . 109.5 ?
C7 C13 H13C . . 109.5 ?
H13A C13 H13C . . 109.5 ?
H13B C13 H13C . . 109.5 ?
C15 C14 C19 . . 121.48(12) ?
C15 C14 S1 . . 119.32(10) ?
C19 C14 S1 . . 119.19(10) ?
C16 C15 C14 . . 118.45(13) ?
C16 C15 H15 . . 120.8 ?
C14 C15 H15 . . 120.8 ?
C15 C16 C17 . . 121.49(13) ?
C15 C16 H16 . . 119.3 ?
C17 C16 H16 . . 119.3 ?
C16 C17 C18 . . 118.74(12) ?
C16 C17 C20 . . 120.74(14) ?
C18 C17 C20 . . 120.51(14) ?
C19 C18 C17 . . 121.14(13) ?
C19 C18 H18 . . 119.4 ?
C17 C18 H18 . . 119.4 ?
C18 C19 C14 . . 118.69(13) ?
C18 C19 H19 . . 120.7 ?
C14 C19 H19 . . 120.7 ?
C17 C20 H20A . . 109.5 ?
C17 C20 H20B . . 109.5 ?
H20A C20 H20B . . 109.5 ?
C17 C20 H20C . . 109.5 ?
H20A C20 H20C . . 109.5 ?
H20B C20 H20C . . 109.5 ?
O4 C21 H21A . . 109.5 ?
O4 C21 H21B . . 109.5 ?
H21A C21 H21B . . 109.5 ?
O4 C21 H21C . . 109.5 ?
H21A C21 H21C . . 109.5 ?
H21B C21 H21C . . 109.5 ?
O5 C22 H22A . . 109.5 ?
O5 C22 H22B . . 109.5 ?
H22A C22 H22B . . 109.5 ?
O5 C22 H22C . . 109.5 ?
H22A C22 H22C . . 109.5 ?
H22B C22 H22C . . 109.5 ?

loop_
_geom_bond_atom_site_label_1
_geom_bond_atom_site_label_2
_geom_bond_site_symmetry_2
_geom_bond_distance
_geom_bond_publ_flag
Br1 C2 . 1.8791(12) ?
S1 O7 . 1.4270(10) ?
S1 O6 . 1.4298(10) ?
S1 N2 . 1.6808(10) ?
S1 C14 . 1.7529(12) ?
O1 N3 . 1.2242(15) ?
O2 N3 . 1.2280(15) ?
O3 C9 . 1.2076(17) ?
O4 C10 . 1.3913(16) ?
O4 C21 . 1.4336(18) ?
O5 C10 . 1.4159(16) ?
O5 C22 . 1.4322(18) ?
N2 C1 . 1.4020(16) ?
N2 C4 . 1.4190(16) ?
N3 C6 . 1.5153(15) ?
C1 C2 . 1.3489(19) ?
C1 H1 . 0.95 ?
C2 C3 . 1.4322(18) ?
C3 C4 . 1.3706(17) ?
C3 C11 . 1.4975(18) ?
C4 C5 . 1.4956(17) ?
C5 C6 . 1.5340(16) ?
C5 H5A . 0.99 ?
C5 H5B . 0.99 ?
C6 C7 . 1.5588(17) ?
C6 H6 . 1.0 ?
C7 C12 . 1.5356(19) ?
C7 C13 . 1.5373(18) ?
C7 C8 . 1.5442(17) ?
C8 C9 . 1.5105(18) ?
C8 H8A . 0.99 ?
C8 H8B . 0.99 ?
C9 C10 . 1.5429(17) ?
C10 H10 . 1.0 ?
C11 H11A . 0.98 ?
C11 H11B . 0.98 ?
C11 H11C . 0.98 ?
C12 H12A . 0.98 ?
C12 H12B . 0.98 ?
C12 H12C . 0.98 ?
C13 H13A . 0.98 ?
C13 H13B . 0.98 ?
C13 H13C . 0.98 ?
C14 C15 . 1.3912(18) ?
C14 C19 . 1.3935(18) ?
C15 C16 . 1.3893(19) ?
C15 H15 . 0.95 ?
C16 C17 . 1.390(2) ?
C16 H16 . 0.95 ?
C17 C18 . 1.395(2) ?
C17 C20 . 1.5050(19) ?
C18 C19 . 1.3879(18) ?
C18 H18 . 0.95 ?
C19 H19 . 0.95 ?
C20 H20A . 0.98 ?
C20 H20B . 0.98 ?
C20 H20C . 0.98 ?
C21 H21A . 0.98 ?
C21 H21B . 0.98 ?
C21 H21C . 0.98 ?
C22 H22A . 0.98 ?
C22 H22B . 0.98 ?
C22 H22C . 0.98 ?
O1S H1S . 0.97(3) ?

loop_
_geom_hbond_atom_site_label_D
_geom_hbond_atom_site_label_H
_geom_hbond_atom_site_label_A
_geom_hbond_site_symmetry_A
_geom_hbond_distance_DH
_geom_hbond_distance_HA
_geom_hbond_distance_DA
_geom_hbond_angle_DHA
_geom_hbond_publ_flag
O1S H1S O3 . 0.97(3) 2.47(3) 3.2972(17) 143.(3) ?
O1S H1S O4 . 0.97(3) 2.33(3) 3.1746(12) 145.(3) ?

loop_
_geom_torsion_atom_site_label_1
_geom_torsion_atom_site_label_2
_geom_torsion_atom_site_label_3
_geom_torsion_atom_site_label_4
_geom_torsion_site_symmetry_1
_geom_torsion_site_symmetry_2
_geom_torsion_site_symmetry_3
_geom_torsion_site_symmetry_4
_geom_torsion
_geom_torsion_publ_flag
O7 S1 N2 C1 . . . . -166.71(9) ?
O6 S1 N2 C1 . . . . -37.45(11) ?
C14 S1 N2 C1 . . . . 77.03(10) ?
O7 S1 N2 C4 . . . . 44.55(11) ?
O6 S1 N2 C4 . . . . 173.82(10) ?
C14 S1 N2 C4 . . . . -71.70(11) ?
C4 N2 C1 C2 . . . . -2.09(13) ?
S1 N2 C1 C2 . . . . -155.75(9) ?
N2 C1 C2 C3 . . . . 1.20(14) ?
N2 C1 C2 Br1 . . . . -177.57(8) ?
C1 C2 C3 C4 . . . . 0.15(14) ?
Br1 C2 C3 C4 . . . . 178.94(9) ?
C1 C2 C3 C11 . . . . 179.17(12) ?
Br1 C2 C3 C11 . . . . -2.04(18) ?
C2 C3 C4 N2 . . . . -1.43(13) ?
C11 C3 C4 N2 . . . . 179.59(12) ?
C2 C3 C4 C5 . . . . -179.81(11) ?
C11 C3 C4 C5 . . . . 1.2(2) ?
C1 N2 C4 C3 . . . . 2.21(13) ?
S1 N2 C4 C3 . . . . 153.56(9) ?
C1 N2 C4 C5 . . . . -179.33(11) ?
S1 N2 C4 C5 . . . . -27.98(16) ?
C3 C4 C5 C6 . . . . 109.32(14) ?
N2 C4 C5 C6 . . . . -68.82(15) ?
O1 N3 C6 C5 . . . . -32.43(15) ?
O2 N3 C6 C5 . . . . 149.02(11) ?
O1 N3 C6 C7 . . . . 92.41(13) ?
O2 N3 C6 C7 . . . . -86.14(13) ?
C4 C5 C6 N3 . . . . -59.79(13) ?
C4 C5 C6 C7 . . . . 178.44(10) ?
N3 C6 C7 C12 . . . . -65.14(13) ?
C5 C6 C7 C12 . . . . 56.99(14) ?
N3 C6 C7 C13 . . . . 174.56(10) ?
C5 C6 C7 C13 . . . . -63.31(13) ?
N3 C6 C7 C8 . . . . 54.00(13) ?
C5 C6 C7 C8 . . . . 176.14(10) ?
C12 C7 C8 C9 . . . . 173.36(11) ?
C13 C7 C8 C9 . . . . -68.20(15) ?
C6 C7 C8 C9 . . . . 50.92(15) ?
C7 C8 C9 O3 . . . . 24.11(19) ?
C7 C8 C9 C10 . . . . -157.68(11) ?
C21 O4 C10 O5 . . . . 83.92(14) ?
C21 O4 C10 C9 . . . . -153.41(11) ?
C22 O5 C10 O4 . . . . 67.68(14) ?
C22 O5 C10 C9 . . . . -54.59(15) ?
O3 C9 C10 O4 . . . . -10.78(17) ?
C8 C9 C10 O4 . . . . 170.94(10) ?
O3 C9 C10 O5 . . . . 113.75(14) ?
C8 C9 C10 O5 . . . . -64.53(14) ?
O7 S1 C14 C15 . . . . -16.83(12) ?
O6 S1 C14 C15 . . . . -150.88(10) ?
N2 S1 C14 C15 . . . . 97.38(10) ?
O7 S1 C14 C19 . . . . 164.46(10) ?
O6 S1 C14 C19 . . . . 30.40(12) ?
N2 S1 C14 C19 . . . . -81.34(11) ?
C19 C14 C15 C16 . . . . 0.28(19) ?
S1 C14 C15 C16 . . . . -178.41(10) ?
C14 C15 C16 C17 . . . . 0.1(2) ?
C15 C16 C17 C18 . . . . -0.4(2) ?
C15 C16 C17 C20 . . . . 179.03(13) ?
C16 C17 C18 C19 . . . . 0.3(2) ?
C20 C17 C18 C19 . . . . -179.11(13) ?
C17 C18 C19 C14 . . . . 0.1(2) ?
C15 C14 C19 C18 . . . . -0.35(19) ?
S1 C14 C19 C18 . . . . 178.33(10) ?
